data_1552289
loop_
_publ_author_name
'Hazra, Arpan'
'van Heerden, Dewald'
'Sanyal, Somananda'
'Lama, Prem'
'Esterhuysen, Catharine'
'Barbour, Len'

_publ_section_title
;
 CO2-induced single-crystal to single-crystal transformations of an
 interpenetrated flexible MOF explained by in situ crystallographic
 analysis and molecular modeling
;
_journal_name_full 'Chemical Science'
_journal_paper_doi 10.1039/C9SC04043A
_journal_year 2019
_chemical_formula_sum 'C19 H12 N O6 Zn'
_chemical_formula_weight 415.67
_chemical_properties_physical Heat-sensitive
_space_group_crystal_system monoclinic
_space_group_IT_number 15
_space_group_name_Hall '-C 2yc'
_space_group_name_H-M_alt 'C 1 2/c 1'
_symmetry_space_group_name_Hall '-C 2yc'
_symmetry_space_group_name_H-M 'C 1 2/c 1'
_atom_sites_solution_hydrogens NOREF
_audit_creation_method SHELXL-2018/3
_audit_update_record
;
2019-08-07 deposited with the CCDC.    2019-09-06 downloaded from the CCDC.
;
_cell_angle_alpha 90
_cell_angle_beta 97.679(12)
_cell_angle_gamma 90
_cell_formula_units_Z 8
_cell_length_a 16.556(8)
_cell_length_b 14.296(7)
_cell_length_c 16.325(8)
_cell_measurement_reflns_used 4785
_cell_measurement_temperature 300(2)
_cell_measurement_theta_max 25.35
_cell_measurement_theta_min 2.36
_cell_volume 3829(3)
_computing_cell_refinement 'Bruker SAINT'
_computing_data_collection 'Bruker APEX3'
_computing_data_reduction 'Bruker SAINT  A'
_computing_molecular_graphics 'Bruker SHELXTL'
_computing_publication_material 'Bruker SHELXTL'
_computing_structure_refinement 'SHELXL-2018/3 (Sheldrick, 2018)'
_computing_structure_solution 'SHELXT 2018/2 (Sheldrick, 2018)'
_diffrn_ambient_temperature 300(2)
_diffrn_measured_fraction_theta_full 0.989
_diffrn_measured_fraction_theta_max 0.989
_diffrn_measurement_device_type 'Bruker APEX-II CCD'
_diffrn_measurement_method '\f and \w scans'
_diffrn_radiation_type MoK\a
_diffrn_radiation_wavelength 0.71073
_diffrn_reflns_av_R_equivalents 0.1154
_diffrn_reflns_av_unetI/netI 0.1512
_diffrn_reflns_Laue_measured_fraction_full 0.989
_diffrn_reflns_Laue_measured_fraction_max 0.989
_diffrn_reflns_limit_h_max 19
_diffrn_reflns_limit_h_min -19
_diffrn_reflns_limit_k_max 16
_diffrn_reflns_limit_k_min -15
_diffrn_reflns_limit_l_max 19
_diffrn_reflns_limit_l_min -13
_diffrn_reflns_number 14165
_diffrn_reflns_point_group_measured_fraction_full 0.989
_diffrn_reflns_point_group_measured_fraction_max 0.989
_diffrn_reflns_theta_full 25.003
_diffrn_reflns_theta_max 25.003
_diffrn_reflns_theta_min 2.176
_diffrn_source 'fine-focus sealed tube'
_exptl_absorpt_coefficient_mu 1.316
_exptl_absorpt_correction_T_max 0.991
_exptl_absorpt_correction_T_min 0.978
_exptl_absorpt_correction_type empirical
_exptl_absorpt_process_details SADABS
_exptl_crystal_colour 'translucent colourless'
_exptl_crystal_density_diffrn 1.442
_exptl_crystal_description block
_exptl_crystal_F_000 1688
_exptl_crystal_size_max 0.012
_exptl_crystal_size_mid 0.007
_exptl_crystal_size_min 0.005
_refine_diff_density_max 1.677
_refine_diff_density_min -1.044
_refine_diff_density_rms 0.178
_refine_ls_extinction_method none
_refine_ls_goodness_of_fit_ref 1.032
_refine_ls_hydrogen_treatment constr
_refine_ls_matrix_type full
_refine_ls_number_parameters 205
_refine_ls_number_reflns 3329
_refine_ls_number_restraints 55
_refine_ls_restrained_S_all 1.048
_refine_ls_R_factor_all 0.1820
_refine_ls_R_factor_gt 0.1048
_refine_ls_shift/su_max 0.000
_refine_ls_shift/su_mean 0.000
_refine_ls_structure_factor_coef Fsqd
_refine_ls_weighting_details 'w=1/[\s^2^(Fo^2^)+(0.1948P)^2^] where P=(Fo^2^+2Fc^2^)/3'
_refine_ls_weighting_scheme calc
_refine_ls_wR_factor_gt 0.2707
_refine_ls_wR_factor_ref 0.3259
_reflns_Friedel_coverage 0.000
_reflns_number_gt 1795
_reflns_number_total 3329
_reflns_threshold_expression 'I > 2\s(I)'
_cod_data_source_file c9sc04043a2.cif
_cod_data_source_block 1lp
_cod_depositor_comments
;
The following automatic conversions were performed:

'_exptl_absorpt_correction_type' value 'EMPIRICAL' changed to
'empirical' according to
/home/data/users/saulius/crontab/automatic-downloads/rss-feeds/RSC/lib/dictionaries/cif_core.dic
dictionary named 'cif_core.dic' version 2.4.2 from 2011-04-26.

Automatic conversion script
Id: cif_fix_values 4973 2017-02-22 13:04:09Z antanas 
;
_cod_database_code 1552289
_shelx_shelxl_version_number 2018/3
_shelx_space_group_comment
;
The symmetry employed for this shelxl refinement is uniquely defined
by the following loop, which should always be used as a source of
symmetry information in preference to the above space-group names.
They are only intended as comments.
;
_shelx_estimated_absorpt_t_min 0.984
_shelx_estimated_absorpt_t_max 0.993

loop_
_space_group_symop_operation_xyz
'x, y, z'
'-x, y, -z+1/2'
'x+1/2, y+1/2, z'
'-x+1/2, y+1/2, -z+1/2'
'-x, -y, -z'
'x, -y, z-1/2'
'-x+1/2, -y+1/2, -z'
'x+1/2, -y+1/2, z-1/2'

loop_
_atom_site_label
_atom_site_type_symbol
_atom_site_fract_x
_atom_site_fract_y
_atom_site_fract_z
_atom_site_U_iso_or_equiv
_atom_site_adp_type
_atom_site_occupancy
_atom_site_site_symmetry_order
_atom_site_calc_flag
_atom_site_refinement_flags_posn
_atom_site_refinement_flags_adp
_atom_site_refinement_flags_occupancy
_atom_site_disorder_assembly
_atom_site_disorder_group
Zn1 Zn 0.48788(10) -0.19960(9) 0.65767(8) 0.0338(5) Uani 1 1 d . . . . .
O1 O 0.6022(6) -0.1053(6) 0.8329(5) 0.048(2) Uani 1 1 d . . . . .
O2 O 0.5724(6) -0.1003(7) 0.6961(5) 0.048(2) Uani 1 1 d . . . . .
O3 O 0.9208(6) 0.2036(6) 0.8161(6) 0.056(3) Uani 1 1 d . . . . .
O4 O 0.9096(7) 0.2006(7) 0.6792(6) 0.058(3) Uani 1 1 d . . . . .
O5 O 0.972799 -0.001300 0.915600 0.23(2) Uiso 0.5 1 d . . P A -1
O6 O 0.997300 -0.032500 0.779300 0.44(5) Uiso 0.5 1 d . . P A -1
O7 O 0.808970 -0.201290 0.823991 0.29(3) Uiso 0.5 1 d . . P . .
O8 O 0.752890 -0.169580 0.941730 0.41(4) Uiso 0.5 1 d . . P . .
N1 N 0.4908(8) -0.1934(8) 0.5364(6) 0.048(2) Uani 1 1 d . U . . .
C1 C 0.6187(8) -0.0809(8) 0.7605(8) 0.036(3) Uani 1 1 d . . . . .
C2 C 0.6924(9) -0.0239(9) 0.7554(7) 0.042(3) Uani 1 1 d . . . . .
C3 C 0.7146(9) 0.0380(11) 0.8181(8) 0.055(4) Uani 1 1 d . . . . .
H3 H 0.686153 0.039397 0.863565 0.066 Uiso 1 1 calc R U . . .
C4 C 0.7806(10) 0.0999(10) 0.8144(9) 0.055(4) Uani 1 1 d . . . . .
H4 H 0.796567 0.139886 0.858500 0.066 Uiso 1 1 calc R U . . .
C5 C 0.8224(8) 0.1019(10) 0.7449(7) 0.041(3) Uani 1 1 d . . . . .
C6 C 0.8004(11) 0.0363(11) 0.6812(10) 0.061(5) Uani 1 1 d . . . . .
C7 C 0.7343(8) -0.0281(10) 0.6858(8) 0.047(3) Uani 1 1 d . . . . .
C8 C 0.7196(9) -0.0965(11) 0.6237(9) 0.056(4) Uani 1 1 d . . . . .
H8 H 0.681212 -0.142551 0.630169 0.067 Uiso 1 1 calc R U . . .
C9 C 0.7573(13) -0.1001(13) 0.5550(12) 0.090(6) Uani 1 1 d . . . . .
H9 H 0.740864 -0.141638 0.512159 0.108 Uiso 1 1 calc R U . . .
C10 C 0.8276(15) -0.0332(15) 0.5515(13) 0.117(9) Uani 1 1 d . . . . .
H10 H 0.859002 -0.036833 0.508464 0.141 Uiso 1 1 calc R U . . .
C11 C 0.8442(13) 0.0308(11) 0.6104(9) 0.075(6) Uani 1 1 d . . . . .
H11 H 0.885590 0.073779 0.605865 0.090 Uiso 1 1 calc R U . . .
C12 C 0.8888(8) 0.1720(9) 0.7431(9) 0.043(3) Uani 1 1 d . . . . .
C13 C 0.5407(12) -0.2530(14) 0.4976(10) 0.077(2) Uani 1 1 d . U . . .
H13 H 0.569693 -0.298359 0.530126 0.093 Uiso 1 1 calc R U . . .
C14 C 0.5506(12) -0.2501(14) 0.4146(10) 0.077(2) Uani 1 1 d . U . . .
H14 H 0.580368 -0.295437 0.390907 0.093 Uiso 1 1 calc R U . . .
C15 C 0.5128(16) -0.1742(18) 0.3672(7) 0.112(6) Uani 1 1 d D U . . .
C16 C 0.4686(11) -0.1151(13) 0.4039(10) 0.077(2) Uani 1 1 d . U . . .
H16 H 0.441791 -0.066636 0.373462 0.093 Uiso 1 1 calc R U . . .
C17 C 0.4607(11) -0.1240(12) 0.4911(10) 0.077(2) Uani 1 1 d . U . . .
H17 H 0.432733 -0.077581 0.515599 0.093 Uiso 1 1 calc R U . . .
C18 C 0.534160 -0.162340 0.283529 0.128(6) Uani 1 1 d D U . . .
H18A H 0.571251 -0.212189 0.273220 0.153 Uiso 1 1 calc R U . . .
H18B H 0.563365 -0.103735 0.281568 0.153 Uiso 1 1 calc R U . . .
C19 C 0.973049 -0.029191 0.850101 0.17(3) Uiso 0.5 1 d . . P A -1
C20 C 0.783360 -0.182500 0.883770 0.20(3) Uiso 0.5 1 d . . P . .

loop_
_atom_site_aniso_label
_atom_site_aniso_U_11
_atom_site_aniso_U_22
_atom_site_aniso_U_33
_atom_site_aniso_U_23
_atom_site_aniso_U_13
_atom_site_aniso_U_12
Zn1 0.0446(9) 0.0369(8) 0.0208(6) 0.0011(7) 0.0085(5) 0.0001(8)
O1 0.056(6) 0.050(6) 0.041(5) 0.001(4) 0.015(4) -0.017(5)
O2 0.061(6) 0.050(6) 0.035(5) -0.007(4) 0.010(5) -0.012(5)
O3 0.064(7) 0.051(6) 0.056(6) -0.007(5) 0.016(5) -0.025(5)
O4 0.071(7) 0.054(7) 0.050(6) 0.007(5) 0.014(5) -0.029(6)
N1 0.071(5) 0.056(5) 0.020(4) 0.001(4) 0.012(4) 0.021(5)
C1 0.040(8) 0.026(7) 0.045(7) -0.003(6) 0.014(6) 0.000(6)
C2 0.058(9) 0.030(8) 0.042(8) 0.002(6) 0.019(7) -0.011(6)
C3 0.059(10) 0.066(11) 0.044(8) -0.002(7) 0.017(7) -0.028(9)
C4 0.074(11) 0.054(9) 0.039(7) -0.001(7) 0.015(7) -0.011(8)
C5 0.041(8) 0.045(8) 0.039(7) -0.004(6) 0.012(6) -0.006(7)
C6 0.069(12) 0.054(11) 0.065(10) -0.001(7) 0.025(8) -0.008(9)
C7 0.046(8) 0.054(9) 0.041(7) 0.002(7) 0.005(7) -0.015(7)
C8 0.060(10) 0.059(10) 0.052(8) -0.004(8) 0.019(8) -0.017(8)
C9 0.118(17) 0.089(15) 0.071(12) -0.020(12) 0.042(12) -0.021(13)
C10 0.15(2) 0.13(2) 0.086(14) -0.062(14) 0.058(15) -0.081(17)
C11 0.123(17) 0.054(11) 0.062(10) -0.019(8) 0.056(10) -0.041(11)
C12 0.030(8) 0.045(9) 0.055(8) -0.003(7) 0.011(7) -0.002(6)
C13 0.098(4) 0.081(4) 0.053(3) -0.001(3) 0.012(3) 0.012(4)
C14 0.098(4) 0.081(4) 0.053(3) -0.001(3) 0.012(3) 0.012(4)
C15 0.119(9) 0.139(9) 0.083(8) -0.001(7) 0.031(7) -0.002(8)
C16 0.098(4) 0.081(4) 0.053(3) -0.001(3) 0.012(3) 0.012(4)
C17 0.098(4) 0.081(4) 0.053(3) -0.001(3) 0.012(3) 0.012(4)
C18 0.130(10) 0.157(10) 0.101(9) 0.006(8) 0.034(8) -0.007(8)

loop_
_atom_type_symbol
_atom_type_description
_atom_type_scat_dispersion_real
_atom_type_scat_dispersion_imag
_atom_type_scat_source
C C 0.0033 0.0016 'International Tables Vol C Tables 4.2.6.8 and 6.1.1.4'
H H 0.0000 0.0000 'International Tables Vol C Tables 4.2.6.8 and 6.1.1.4'
N N 0.0061 0.0033 'International Tables Vol C Tables 4.2.6.8 and 6.1.1.4'
O O 0.0106 0.0060 'International Tables Vol C Tables 4.2.6.8 and 6.1.1.4'
Zn Zn 0.2839 1.4301 'International Tables Vol C Tables 4.2.6.8 and 6.1.1.4'

loop_
_geom_angle_atom_site_label_1
_geom_angle_atom_site_label_2
_geom_angle_atom_site_label_3
_geom_angle
_geom_angle_site_symmetry_1
_geom_angle_site_symmetry_3
N1 Zn1 O4 108.1(5) . 3_445
N1 Zn1 O1 99.3(4) . 2_656
O4 Zn1 O1 87.7(4) 3_445 2_656
N1 Zn1 O2 99.7(4) . .
O4 Zn1 O2 152.1(4) 3_445 .
O1 Zn1 O2 89.7(4) 2_656 .
N1 Zn1 O3 97.0(4) . 4_646
O4 Zn1 O3 87.6(4) 3_445 4_646
O1 Zn1 O3 163.6(4) 2_656 4_646
O2 Zn1 O3 87.1(4) . 4_646
N1 Zn1 Zn1 170.6(4) . 2_656
O4 Zn1 Zn1 79.9(3) 3_445 2_656
O1 Zn1 Zn1 85.7(3) 2_656 2_656
O2 Zn1 Zn1 72.2(3) . 2_656
O3 Zn1 Zn1 78.1(3) 4_646 2_656
C1 O1 Zn1 119.6(8) . 2_656
C1 O2 Zn1 137.4(9) . .
C12 O3 Zn1 128.1(9) . 4_656
C12 O4 Zn1 131.3(10) . 3
C17 N1 C13 114.4(13) . .
C17 N1 Zn1 122.9(10) . .
C13 N1 Zn1 121.3(10) . .
O2 C1 O1 121.9(12) . .
O2 C1 C2 119.6(11) . .
O1 C1 C2 118.4(11) . .
C3 C2 C7 121.3(12) . .
C3 C2 C1 117.1(11) . .
C7 C2 C1 121.4(12) . .
C2 C3 C4 120.3(13) . .
C2 C3 H3 119.8 . .
C4 C3 H3 119.8 . .
C5 C4 C3 121.0(13) . .
C5 C4 H4 119.5 . .
C3 C4 H4 119.5 . .
C4 C5 C6 118.3(13) . .
C4 C5 C12 118.3(12) . .
C6 C5 C12 123.4(12) . .
C5 C6 C7 120.7(13) . .
C5 C6 C11 121.1(14) . .
C7 C6 C11 118.2(14) . .
C8 C7 C2 123.7(12) . .
C8 C7 C6 117.8(13) . .
C2 C7 C6 118.3(13) . .
C9 C8 C7 124.6(15) . .
C9 C8 H8 117.7 . .
C7 C8 H8 117.7 . .
C8 C9 C10 116.7(16) . .
C8 C9 H9 121.7 . .
C10 C9 H9 121.7 . .
C11 C10 C9 119.6(17) . .
C11 C10 H10 120.2 . .
C9 C10 H10 120.2 . .
C10 C11 C6 122.5(16) . .
C10 C11 H11 118.7 . .
C6 C11 H11 118.7 . .
O4 C12 O3 122.4(12) . .
O4 C12 C5 122.6(13) . .
O3 C12 C5 114.9(12) . .
C14 C13 N1 125.4(17) . .
C14 C13 H13 117.3 . .
N1 C13 H13 117.3 . .
C13 C14 C15 116.9(16) . .
C13 C14 H14 121.6 . .
C15 C14 H14 121.6 . .
C16 C15 C14 118.2(12) . .
C16 C15 C18 124.7(19) . .
C14 C15 C18 116.8(17) . .
C15 C16 C17 121.3(16) . .
C15 C16 H16 119.4 . .
C17 C16 H16 119.4 . .
N1 C17 C16 123.3(16) . .
N1 C17 H17 118.4 . .
C16 C17 H17 118.4 . .
C15 C18 C18 116.0(11) . 2_655
C15 C18 H18A 108.3 . .
C18 C18 H18A 108.3 2_655 .
C15 C18 H18B 108.3 . .
C18 C18 H18B 108.3 2_655 .
H18A C18 H18B 107.4 . .
O5 C19 O6 154.632(12) . .
O8 C20 O7 174.132(3) . .

loop_
_geom_bond_atom_site_label_1
_geom_bond_atom_site_label_2
_geom_bond_distance
_geom_bond_site_symmetry_2
Zn1 N1 1.988(10) .
Zn1 O4 1.991(9) 3_445
Zn1 O1 2.031(9) 2_656
Zn1 O2 2.032(9) .
Zn1 O3 2.052(9) 4_646
Zn1 Zn1 2.988(3) 2_656
O1 C1 1.296(15) .
O2 C1 1.247(15) .
O3 C12 1.317(16) .
O4 C12 1.211(16) .
O5 C19 1.1418(5) .
O6 C19 1.2741(5) .
O7 C20 1.1467(4) .
O8 C20 1.1452(5) .
N1 C17 1.298(19) .
N1 C13 1.40(2) .
C1 C2 1.479(17) .
C2 C3 1.366(17) .
C2 C7 1.409(18) .
C3 C4 1.414(19) .
C3 H3 0.9300 .
C4 C5 1.406(18) .
C4 H4 0.9300 .
C5 C6 1.412(19) .
C5 C12 1.490(17) .
C6 C7 1.44(2) .
C6 C11 1.447(19) .
C7 C8 1.407(19) .
C8 C9 1.36(2) .
C8 H8 0.9300 .
C9 C10 1.51(2) .
C9 H9 0.9300 .
C10 C11 1.33(2) .
C10 H10 0.9300 .
C11 H11 0.9300 .
C13 C14 1.39(2) .
C13 H13 0.9300 .
C14 C15 1.43(3) .
C14 H14 0.9300 .
C15 C16 1.31(3) .
C15 C18 1.466(5) .
C16 C17 1.45(2) .
C16 H16 0.9300 .
C17 H17 0.9300 .
C18 C18 1.4652(5) 2_655
C18 H18A 0.9700 .
C18 H18B 0.9700 .

loop_
_geom_torsion_atom_site_label_1
_geom_torsion_atom_site_label_2
_geom_torsion_atom_site_label_3
_geom_torsion_atom_site_label_4
_geom_torsion
_geom_torsion_site_symmetry_1
_geom_torsion_site_symmetry_4
Zn1 O2 C1 O1 -26(2) . .
Zn1 O2 C1 C2 157.3(10) . .
Zn1 O1 C1 O2 12.8(17) 2_656 .
Zn1 O1 C1 C2 -170.6(8) 2_656 .
O2 C1 C2 C3 143.9(14) . .
O1 C1 C2 C3 -32.8(19) . .
O2 C1 C2 C7 -31.5(19) . .
O1 C1 C2 C7 151.9(13) . .
C7 C2 C3 C4 0(2) . .
C1 C2 C3 C4 -175.1(13) . .
C2 C3 C4 C5 3(2) . .
C3 C4 C5 C6 -4(2) . .
C3 C4 C5 C12 177.1(13) . .
C4 C5 C6 C7 3(2) . .
C12 C5 C6 C7 -178.5(14) . .
C4 C5 C6 C11 -176.3(17) . .
C12 C5 C6 C11 2(2) . .
C3 C2 C7 C8 173.2(15) . .
C1 C2 C7 C8 -12(2) . .
C3 C2 C7 C6 -2(2) . .
C1 C2 C7 C6 173.6(13) . .
C5 C6 C7 C8 -175.1(14) . .
C11 C6 C7 C8 4(2) . .
C5 C6 C7 C2 0(2) . .
C11 C6 C7 C2 179.0(16) . .
C2 C7 C8 C9 177.8(18) . .
C6 C7 C8 C9 -7(3) . .
C7 C8 C9 C10 8(3) . .
C8 C9 C10 C11 -6(3) . .
C9 C10 C11 C6 4(3) . .
C5 C6 C11 C10 177(2) . .
C7 C6 C11 C10 -2(3) . .
Zn1 O4 C12 O3 -3(2) 3 .
Zn1 O4 C12 C5 173.9(9) 3 .
Zn1 O3 C12 O4 -2(2) 4_656 .
Zn1 O3 C12 C5 -179.5(8) 4_656 .
C4 C5 C12 O4 -155.1(15) . .
C6 C5 C12 O4 26(2) . .
C4 C5 C12 O3 22.1(19) . .
C6 C5 C12 O3 -156.6(14) . .
C17 N1 C13 C14 -9(3) . .
Zn1 N1 C13 C14 -175.8(15) . .
N1 C13 C14 C15 7(3) . .
C13 C14 C15 C16 -3(3) . .
C13 C14 C15 C18 170.3(17) . .
C14 C15 C16 C17 3(3) . .
C18 C15 C16 C17 -170.2(18) . .
C13 N1 C17 C16 8(3) . .
Zn1 N1 C17 C16 174.7(13) . .
C15 C16 C17 N1 -5(3) . .
C16 C15 C18 C18 -63(3) . 2_655
C14 C15 C18 C18 123.7(18) . 2_655
